data_1575874
loop_
_publ_author_name
'Paul, Hrishikesh'
'Chakraborty, Arijit'
'Mandal, Animesh'
'Das, Dibyangshu'
'Mahapatra, Sanat Kumar'
'Roy, Lisa'
'Chatterjee, Indranil'

_publ_section_title
;
 Electron donor-acceptor complex offers a diverse approach for carbonyl
 alkylative amination.
;
_journal_issue 42
_journal_name_full 'Chemical science'
_journal_page_first 20061
_journal_page_last 20072
_journal_paper_doi 10.1039/d5sc04087f
_journal_volume 16
_journal_year 2025
_chemical_formula_moiety 'C20 H25 N O2'
_chemical_formula_sum 'C20 H25 N O2'
_chemical_formula_weight 311.41
_space_group_crystal_system triclinic
_space_group_IT_number 2
_space_group_name_Hall '-P 1'
_space_group_name_H-M_alt 'P -1'
_atom_sites_solution_hydrogens mixed
_atom_sites_solution_primary direct
_audit_creation_date 2024-12-13
_audit_creation_method
;
Olex2 1.5
(compiled 2024.02.16 svn.r378c4104 for OlexSys, GUI svn.r6928)
;
_audit_update_record
;
2024-12-13 deposited with the CCDC.	2025-09-19 downloaded from the CCDC.
;
_cell_angle_alpha 96.969(4)
_cell_angle_beta 99.160(4)
_cell_angle_gamma 106.540(4)
_cell_formula_units_Z 2
_cell_length_a 7.8403(11)
_cell_length_b 10.3493(13)
_cell_length_c 11.6156(16)
_cell_measurement_reflns_used 9991
_cell_measurement_temperature 298
_cell_measurement_theta_max 28.247
_cell_measurement_theta_min 3.600
_cell_volume 878.0(2)
_computing_cell_refinement 'SAINT V8.40B (?, 2016)'
_computing_data_reduction 'SAINT V8.40B (?, 2016)'
_computing_molecular_graphics 'Olex2 1.5 (Dolomanov et al., 2009)'
_computing_publication_material 'Olex2 1.5 (Dolomanov et al., 2009)'
_computing_structure_refinement 'XL  (Sheldrick, 2008)'
_computing_structure_solution 'SHELXS-1997  (Sheldrick, 2008)'
_diffrn_ambient_temperature 298
_diffrn_detector 'Bruker APEX2 area detector'
_diffrn_detector_area_resol_mean 7.9
_diffrn_detector_type 'CCD area detector'
_diffrn_measured_fraction_theta_full 0.991
_diffrn_measured_fraction_theta_max 0.990
_diffrn_measurement_device 'three-circle diffractometer'
_diffrn_measurement_device_type 'Bruker APEX2 microsource'
_diffrn_measurement_method '\w and \f scans'
_diffrn_radiation_monochromator 'mirror optics'
_diffrn_radiation_probe x-ray
_diffrn_radiation_type MoK\a
_diffrn_radiation_wavelength 0.71073
_diffrn_reflns_av_R_equivalents 0.0497
_diffrn_reflns_av_unetI/netI 0.0269
_diffrn_reflns_Laue_measured_fraction_full 0.991
_diffrn_reflns_Laue_measured_fraction_max 0.990
_diffrn_reflns_limit_h_max 10
_diffrn_reflns_limit_h_min -10
_diffrn_reflns_limit_k_max 13
_diffrn_reflns_limit_k_min -13
_diffrn_reflns_limit_l_max 15
_diffrn_reflns_limit_l_min -15
_diffrn_reflns_number 28905
_diffrn_reflns_point_group_measured_fraction_full 0.991
_diffrn_reflns_point_group_measured_fraction_max 0.990
_diffrn_reflns_theta_full 25.242
_diffrn_reflns_theta_max 28.384
_diffrn_reflns_theta_min 2.085
_diffrn_source 'microfocus sealed X-ray tube'
_diffrn_source_current 1.0
_diffrn_source_power 0.05
_diffrn_source_type 'Incoatec I\ms'
_diffrn_source_voltage 50.0
_exptl_absorpt_coefficient_mu 0.075
_exptl_absorpt_correction_T_max 0.7457
_exptl_absorpt_correction_T_min 0.6355
_exptl_absorpt_correction_type multi-scan
_exptl_absorpt_process_details
;
SADABS-2016/2 (Bruker,2016/2) was used for absorption correction.
wR2(int) was 0.1461 before and 0.0667 after correction.
The Ratio of minimum to maximum transmission is 0.8522.
The \l/2 correction factor is Not present.
;
_exptl_crystal_colour 'clear colourless'
_exptl_crystal_colour_lustre clear
_exptl_crystal_colour_primary colourless
_exptl_crystal_density_diffrn 1.178
_exptl_crystal_description block
_exptl_crystal_F_000 336
_exptl_crystal_size_max 0.231
_exptl_crystal_size_mid 0.156
_exptl_crystal_size_min 0.123
_refine_diff_density_max 0.247
_refine_diff_density_min -0.206
_refine_diff_density_rms 0.031
_refine_ls_extinction_method none
_refine_ls_goodness_of_fit_ref 1.094
_refine_ls_hydrogen_treatment mixed
_refine_ls_matrix_type full
_refine_ls_number_parameters 217
_refine_ls_number_reflns 4365
_refine_ls_number_restraints 0
_refine_ls_restrained_S_all 1.094
_refine_ls_R_factor_all 0.0604
_refine_ls_R_factor_gt 0.0550
_refine_ls_shift/su_max 0.000
_refine_ls_shift/su_mean 0.000
_refine_ls_structure_factor_coef Fsqd
_refine_ls_weighting_details 'w=1/[\s^2^(Fo^2^)+(0.0514P)^2^+0.2613P] where P=(Fo^2^+2Fc^2^)/3'
_refine_ls_weighting_scheme calc
_refine_ls_wR_factor_gt 0.1389
_refine_ls_wR_factor_ref 0.1427
_reflns_Friedel_coverage 0.000
_reflns_number_gt 3905
_reflns_number_total 4365
_reflns_threshold_expression 'I > 2\s(I)'
_cod_data_source_file d5sc04087f2.cif
_cod_data_source_block icar_574_p_0m_a
_cod_depositor_comments 'Adding full bibliography for 1575874.cif.'
_cod_database_code 1575874
_shelx_shelxl_version_number 2019/1
_shelx_space_group_comment
;
The symmetry employed for this shelxl refinement is uniquely defined
by the following loop, which should always be used as a source of
symmetry information in preference to the above space-group names.
They are only intended as comments.
;
_shelx_estimated_absorpt_t_max 0.991
_shelx_estimated_absorpt_t_min 0.983
_olex2_refinement_description
;
1. Fixed Uiso
 At 1.2 times of:
  All C(H) groups
 At 1.5 times of:
  All C(H,H,H) groups
2.a Ternary CH refined with riding coordinates:
 C16(H16)
2.b Aromatic/amide H refined with riding coordinates:
 C5(H5), C6(H6), C15(H15), C14(H14), C13(H13), C4(H4), C12(H12), C11(H11)
2.c Idealised Me refined as rotating group:
 C3(H3A,H3B,H3C), C8(H8A,H8B,H8C), C18(H18A,H18B,H18C), C17(H17A,H17B,H17C),
 C20(H20A,H20B,H20C)
;
_olex2_submission_special_instructions 'No special instructions were received'

loop_
_space_group_symop_operation_xyz
'x, y, z'
'-x, -y, -z'

loop_
_atom_site_label
_atom_site_type_symbol
_atom_site_fract_x
_atom_site_fract_y
_atom_site_fract_z
_atom_site_U_iso_or_equiv
_atom_site_adp_type
_atom_site_occupancy
_atom_site_site_symmetry_order
_atom_site_calc_flag
_atom_site_refinement_flags_posn
_atom_site_refinement_flags_adp
_atom_site_refinement_flags_occupancy
_atom_site_disorder_assembly
_atom_site_disorder_group
O3 O 0.62078(16) 0.72102(13) 0.44341(10) 0.0609(3) Uani 1 1 d . . . . .
O2 O 0.33043(14) 0.62743(12) 0.35334(9) 0.0510(3) Uani 1 1 d . . . . .
N1 N 0.51456(16) 0.66405(11) 0.15257(10) 0.0379(3) Uani 1 1 d . . . . .
C5 C 0.5857(3) 0.28444(17) 0.20556(17) 0.0633(5) Uani 1 1 d . . . . .
H5 H 0.601348 0.200683 0.216492 0.076 Uiso 1 1 calc R U . . .
C6 C 0.4184(3) 0.29106(16) 0.15563(16) 0.0592(4) Uani 1 1 d . . . . .
H6 H 0.321254 0.210655 0.132243 0.071 Uiso 1 1 calc R U . . .
C7 C 0.3900(2) 0.41564(15) 0.13891(13) 0.0465(3) Uani 1 1 d . . . . .
C1 C 0.53808(18) 0.53666(13) 0.17446(11) 0.0372(3) Uani 1 1 d . . . . .
C9 C 0.51746(17) 0.77358(13) 0.24953(11) 0.0339(3) Uani 1 1 d . . . . .
C10 C 0.68874(17) 0.89683(13) 0.26796(11) 0.0363(3) Uani 1 1 d . . . . .
C15 C 0.7646(2) 0.98513(15) 0.37599(13) 0.0487(3) Uani 1 1 d . . . . .
H15 H 0.714627 0.967021 0.441980 0.058 Uiso 1 1 calc R U . . .
C14 C 0.9141(2) 1.09998(17) 0.38625(17) 0.0609(4) Uani 1 1 d . . . . .
H14 H 0.964308 1.157050 0.459391 0.073 Uiso 1 1 calc R U . . .
C13 C 0.9887(2) 1.13031(17) 0.29005(18) 0.0603(4) Uani 1 1 d . . . . .
H13 H 1.088605 1.207542 0.297558 0.072 Uiso 1 1 calc R U . . .
C4 C 0.7294(3) 0.40241(17) 0.23917(16) 0.0568(4) Uani 1 1 d . . . . .
H4 H 0.843000 0.397662 0.272502 0.068 Uiso 1 1 calc R U . . .
C2 C 0.7097(2) 0.52970(15) 0.22461(13) 0.0444(3) Uani 1 1 d . . . . .
C3 C 0.8747(2) 0.65406(17) 0.25931(18) 0.0575(4) Uani 1 1 d . . . . .
H3A H 0.882492 0.704920 0.195466 0.086 Uiso 1 1 calc R U . . .
H3B H 0.981526 0.626226 0.276127 0.086 Uiso 1 1 calc R U . . .
H3C H 0.865606 0.710579 0.328533 0.086 Uiso 1 1 calc R U . . .
C8 C 0.2046(2) 0.41818(19) 0.08403(17) 0.0647(5) Uani 1 1 d . . . . .
H8A H 0.121476 0.326735 0.066364 0.097 Uiso 1 1 calc R U . . .
H8B H 0.210082 0.455066 0.012266 0.097 Uiso 1 1 calc R U . . .
H8C H 0.163568 0.474380 0.138329 0.097 Uiso 1 1 calc R U . . .
C12 C 0.9138(2) 1.04496(17) 0.18193(16) 0.0542(4) Uani 1 1 d . . . . .
H12 H 0.962802 1.065158 0.115970 0.065 Uiso 1 1 calc R U . . .
C11 C 0.76601(19) 0.92927(15) 0.17118(13) 0.0435(3) Uani 1 1 d . . . . .
H11 H 0.717512 0.872229 0.097889 0.052 Uiso 1 1 calc R U . . .
C16 C 0.34549(18) 0.82024(15) 0.21446(12) 0.0418(3) Uani 1 1 d . . . . .
H16 H 0.239448 0.738334 0.201523 0.050 Uiso 1 1 calc R U . . .
C18 C 0.3375(2) 0.87784(19) 0.09913(15) 0.0571(4) Uani 1 1 d . . . . .
H18A H 0.436089 0.961131 0.109251 0.086 Uiso 1 1 calc R U . . .
H18B H 0.224122 0.896267 0.079199 0.086 Uiso 1 1 calc R U . . .
H18C H 0.347215 0.812254 0.036602 0.086 Uiso 1 1 calc R U . . .
C17 C 0.3240(3) 0.92176(19) 0.31340(17) 0.0602(4) Uani 1 1 d . . . . .
H17A H 0.327805 0.884655 0.385264 0.090 Uiso 1 1 calc R U . . .
H17B H 0.209629 0.938286 0.292072 0.090 Uiso 1 1 calc R U . . .
H17C H 0.421034 1.006282 0.325178 0.090 Uiso 1 1 calc R U . . .
C19 C 0.50023(18) 0.70807(14) 0.36174(12) 0.0388(3) Uani 1 1 d . . . . .
C20 C 0.2952(3) 0.5548(3) 0.4494(2) 0.0895(8) Uani 1 1 d . . . . .
H20A H 0.338491 0.476823 0.441770 0.134 Uiso 1 1 calc R U . . .
H20B H 0.166874 0.524641 0.447143 0.134 Uiso 1 1 calc R U . . .
H20C H 0.356840 0.614352 0.523372 0.134 Uiso 1 1 calc R U . . .
H1 H 0.422(2) 0.6522(17) 0.0980(16) 0.050(5) Uiso 1 1 d . . . . .

loop_
_atom_site_aniso_label
_atom_site_aniso_U_11
_atom_site_aniso_U_22
_atom_site_aniso_U_33
_atom_site_aniso_U_23
_atom_site_aniso_U_13
_atom_site_aniso_U_12
O3 0.0573(7) 0.0726(8) 0.0495(6) 0.0274(6) -0.0003(5) 0.0142(6)
O2 0.0443(6) 0.0638(7) 0.0512(6) 0.0281(5) 0.0173(4) 0.0149(5)
N1 0.0394(6) 0.0383(6) 0.0331(5) 0.0039(4) 0.0041(4) 0.0106(5)
C5 0.0838(13) 0.0423(8) 0.0719(11) 0.0119(8) 0.0271(10) 0.0254(8)
C6 0.0736(11) 0.0356(7) 0.0606(10) 0.0004(7) 0.0260(8) 0.0014(7)
C7 0.0475(8) 0.0426(7) 0.0436(7) 0.0003(6) 0.0165(6) 0.0037(6)
C1 0.0401(7) 0.0357(6) 0.0362(6) 0.0041(5) 0.0147(5) 0.0094(5)
C9 0.0339(6) 0.0365(6) 0.0324(6) 0.0070(5) 0.0074(5) 0.0120(5)
C10 0.0358(6) 0.0351(6) 0.0383(6) 0.0074(5) 0.0049(5) 0.0122(5)
C15 0.0532(8) 0.0452(8) 0.0437(7) 0.0014(6) 0.0050(6) 0.0145(6)
C14 0.0595(10) 0.0449(8) 0.0631(10) -0.0060(7) -0.0070(8) 0.0093(7)
C13 0.0446(8) 0.0416(8) 0.0869(13) 0.0138(8) 0.0033(8) 0.0055(6)
C4 0.0636(10) 0.0530(9) 0.0643(10) 0.0135(7) 0.0201(8) 0.0296(8)
C2 0.0446(7) 0.0428(7) 0.0495(8) 0.0081(6) 0.0165(6) 0.0157(6)
C3 0.0355(7) 0.0557(9) 0.0802(11) 0.0114(8) 0.0076(7) 0.0150(7)
C8 0.0467(9) 0.0610(10) 0.0672(11) -0.0017(8) 0.0043(8) -0.0038(7)
C12 0.0468(8) 0.0505(8) 0.0681(10) 0.0237(7) 0.0163(7) 0.0114(7)
C11 0.0435(7) 0.0433(7) 0.0430(7) 0.0118(6) 0.0089(6) 0.0106(6)
C16 0.0366(6) 0.0459(7) 0.0473(7) 0.0143(6) 0.0079(5) 0.0172(6)
C18 0.0575(9) 0.0637(10) 0.0559(9) 0.0239(8) 0.0030(7) 0.0267(8)
C17 0.0634(10) 0.0638(10) 0.0691(11) 0.0140(8) 0.0223(8) 0.0386(9)
C19 0.0415(7) 0.0420(7) 0.0372(6) 0.0099(5) 0.0108(5) 0.0168(5)
C20 0.0656(12) 0.1240(19) 0.0898(15) 0.0745(15) 0.0263(11) 0.0180(12)

loop_
_atom_type_symbol
_atom_type_description
_atom_type_scat_dispersion_real
_atom_type_scat_dispersion_imag
_atom_type_scat_source
C C 0.0033 0.0016 'International Tables Vol C Tables 4.2.6.8 and 6.1.1.4'
H H 0.0000 0.0000 'International Tables Vol C Tables 4.2.6.8 and 6.1.1.4'
N N 0.0061 0.0033 'International Tables Vol C Tables 4.2.6.8 and 6.1.1.4'
O O 0.0106 0.0060 'International Tables Vol C Tables 4.2.6.8 and 6.1.1.4'

loop_
_geom_angle_atom_site_label_1
_geom_angle_atom_site_label_2
_geom_angle_atom_site_label_3
_geom_angle
_geom_angle_site_symmetry_1
_geom_angle_site_symmetry_3
_geom_angle_publ_flag
C19 O2 C20 116.97(13) . . ?
C1 N1 C9 122.48(10) . . ?
C1 N1 H1 111.6(11) . . ?
C9 N1 H1 108.3(12) . . ?
C6 C5 H5 120.3 . . ?
C4 C5 H5 120.3 . . ?
C4 C5 C6 119.31(16) . . ?
C5 C6 H6 119.1 . . ?
C5 C6 C7 121.75(15) . . ?
C7 C6 H6 119.1 . . ?
C6 C7 C1 118.64(15) . . ?
C6 C7 C8 119.98(14) . . ?
C1 C7 C8 121.37(14) . . ?
C7 C1 N1 119.61(13) . . ?
C2 C1 N1 120.69(12) . . ?
C2 C1 C7 119.59(13) . . ?
N1 C9 C10 111.35(10) . . ?
N1 C9 C16 108.02(10) . . ?
N1 C9 C19 107.07(10) . . ?
C10 C9 C16 109.30(10) . . ?
C10 C9 C19 112.77(10) . . ?
C19 C9 C16 108.16(10) . . ?
C15 C10 C9 123.02(12) . . ?
C11 C10 C9 119.16(11) . . ?
C11 C10 C15 117.65(13) . . ?
C10 C15 H15 119.6 . . ?
C14 C15 C10 120.70(15) . . ?
C14 C15 H15 119.6 . . ?
C15 C14 H14 119.6 . . ?
C13 C14 C15 120.88(15) . . ?
C13 C14 H14 119.6 . . ?
C14 C13 H13 120.4 . . ?
C14 C13 C12 119.23(15) . . ?
C12 C13 H13 120.4 . . ?
C5 C4 H4 119.2 . . ?
C5 C4 C2 121.61(17) . . ?
C2 C4 H4 119.2 . . ?
C1 C2 C3 122.19(13) . . ?
C4 C2 C1 119.09(14) . . ?
C4 C2 C3 118.68(14) . . ?
C2 C3 H3A 109.5 . . ?
C2 C3 H3B 109.5 . . ?
C2 C3 H3C 109.5 . . ?
H3A C3 H3B 109.5 . . ?
H3A C3 H3C 109.5 . . ?
H3B C3 H3C 109.5 . . ?
C7 C8 H8A 109.5 . . ?
C7 C8 H8B 109.5 . . ?
C7 C8 H8C 109.5 . . ?
H8A C8 H8B 109.5 . . ?
H8A C8 H8C 109.5 . . ?
H8B C8 H8C 109.5 . . ?
C13 C12 H12 119.9 . . ?
C13 C12 C11 120.29(16) . . ?
C11 C12 H12 119.9 . . ?
C10 C11 H11 119.4 . . ?
C12 C11 C10 121.24(14) . . ?
C12 C11 H11 119.4 . . ?
C9 C16 H16 106.7 . . ?
C18 C16 C9 113.88(12) . . ?
C18 C16 H16 106.7 . . ?
C17 C16 C9 112.46(12) . . ?
C17 C16 H16 106.7 . . ?
C17 C16 C18 109.86(13) . . ?
C16 C18 H18A 109.5 . . ?
C16 C18 H18B 109.5 . . ?
C16 C18 H18C 109.5 . . ?
H18A C18 H18B 109.5 . . ?
H18A C18 H18C 109.5 . . ?
H18B C18 H18C 109.5 . . ?
C16 C17 H17A 109.5 . . ?
C16 C17 H17B 109.5 . . ?
C16 C17 H17C 109.5 . . ?
H17A C17 H17B 109.5 . . ?
H17A C17 H17C 109.5 . . ?
H17B C17 H17C 109.5 . . ?
O3 C19 O2 123.26(13) . . ?
O3 C19 C9 126.06(13) . . ?
O2 C19 C9 110.60(11) . . ?
O2 C20 H20A 109.5 . . ?
O2 C20 H20B 109.5 . . ?
O2 C20 H20C 109.5 . . ?
H20A C20 H20B 109.5 . . ?
H20A C20 H20C 109.5 . . ?
H20B C20 H20C 109.5 . . ?

loop_
_geom_bond_atom_site_label_1
_geom_bond_atom_site_label_2
_geom_bond_distance
_geom_bond_site_symmetry_2
_geom_bond_publ_flag
O3 C19 1.1928(17) . ?
O2 C19 1.3359(17) . ?
O2 C20 1.4388(19) . ?
N1 C1 1.4289(17) . ?
N1 C9 1.4904(16) . ?
N1 H1 0.852(18) . ?
C5 H5 0.9300 . ?
C5 C6 1.371(3) . ?
C5 C4 1.369(3) . ?
C6 H6 0.9300 . ?
C6 C7 1.400(2) . ?
C7 C1 1.4075(19) . ?
C7 C8 1.500(2) . ?
C1 C2 1.404(2) . ?
C9 C10 1.5307(17) . ?
C9 C16 1.5687(17) . ?
C9 C19 1.5477(17) . ?
C10 C15 1.3921(19) . ?
C10 C11 1.3915(19) . ?
C15 H15 0.9300 . ?
C15 C14 1.389(2) . ?
C14 H14 0.9300 . ?
C14 C13 1.370(3) . ?
C13 H13 0.9300 . ?
C13 C12 1.379(3) . ?
C4 H4 0.9300 . ?
C4 C2 1.396(2) . ?
C2 C3 1.501(2) . ?
C3 H3A 0.9600 . ?
C3 H3B 0.9600 . ?
C3 H3C 0.9600 . ?
C8 H8A 0.9600 . ?
C8 H8B 0.9600 . ?
C8 H8C 0.9600 . ?
C12 H12 0.9300 . ?
C12 C11 1.386(2) . ?
C11 H11 0.9300 . ?
C16 H16 0.9800 . ?
C16 C18 1.530(2) . ?
C16 C17 1.524(2) . ?
C18 H18A 0.9600 . ?
C18 H18B 0.9600 . ?
C18 H18C 0.9600 . ?
C17 H17A 0.9600 . ?
C17 H17B 0.9600 . ?
C17 H17C 0.9600 . ?
C20 H20A 0.9600 . ?
C20 H20B 0.9600 . ?
C20 H20C 0.9600 . ?

loop_
_geom_torsion_atom_site_label_1
_geom_torsion_atom_site_label_2
_geom_torsion_atom_site_label_3
_geom_torsion_atom_site_label_4
_geom_torsion
_geom_torsion_site_symmetry_1
_geom_torsion_site_symmetry_2
_geom_torsion_site_symmetry_3
_geom_torsion_site_symmetry_4
_geom_torsion_publ_flag
N1 C1 C2 C4 -176.77(13) . . . . ?
N1 C1 C2 C3 1.0(2) . . . . ?
N1 C9 C10 C15 -153.06(12) . . . . ?
N1 C9 C10 C11 31.83(16) . . . . ?
N1 C9 C16 C18 -60.23(15) . . . . ?
N1 C9 C16 C17 173.97(12) . . . . ?
N1 C9 C19 O3 102.91(16) . . . . ?
N1 C9 C19 O2 -74.02(13) . . . . ?
C5 C6 C7 C1 0.1(2) . . . . ?
C5 C6 C7 C8 -179.93(16) . . . . ?
C5 C4 C2 C1 0.1(2) . . . . ?
C5 C4 C2 C3 -177.75(16) . . . . ?
C6 C5 C4 C2 0.5(3) . . . . ?
C6 C7 C1 N1 176.71(13) . . . . ?
C6 C7 C1 C2 0.5(2) . . . . ?
C7 C1 C2 C4 -0.6(2) . . . . ?
C7 C1 C2 C3 177.21(14) . . . . ?
C1 N1 C9 C10 109.74(13) . . . . ?
C1 N1 C9 C16 -130.24(12) . . . . ?
C1 N1 C9 C19 -13.96(16) . . . . ?
C9 N1 C1 C7 110.32(14) . . . . ?
C9 N1 C1 C2 -73.49(16) . . . . ?
C9 C10 C15 C14 -176.28(14) . . . . ?
C9 C10 C11 C12 175.70(13) . . . . ?
C10 C9 C16 C18 61.07(15) . . . . ?
C10 C9 C16 C17 -64.73(15) . . . . ?
C10 C9 C19 O3 -19.91(19) . . . . ?
C10 C9 C19 O2 163.16(11) . . . . ?
C10 C15 C14 C13 1.1(3) . . . . ?
C15 C10 C11 C12 0.3(2) . . . . ?
C15 C14 C13 C12 -0.2(3) . . . . ?
C14 C13 C12 C11 -0.6(3) . . . . ?
C13 C12 C11 C10 0.5(2) . . . . ?
C4 C5 C6 C7 -0.6(3) . . . . ?
C8 C7 C1 N1 -3.3(2) . . . . ?
C8 C7 C1 C2 -179.50(14) . . . . ?
C11 C10 C15 C14 -1.1(2) . . . . ?
C16 C9 C10 C15 87.68(15) . . . . ?
C16 C9 C10 C11 -87.43(14) . . . . ?
C16 C9 C19 O3 -140.90(15) . . . . ?
C16 C9 C19 O2 42.17(14) . . . . ?
C19 C9 C10 C15 -32.67(17) . . . . ?
C19 C9 C10 C11 152.23(12) . . . . ?
C19 C9 C16 C18 -175.80(12) . . . . ?
C19 C9 C16 C17 58.40(15) . . . . ?
C20 O2 C19 O3 0.5(2) . . . . ?
C20 O2 C19 C9 177.52(16) . . . . ?
